data_1534887
loop_
_publ_author_name
'Mader, K.'
'Hoppe, R.'

_publ_section_title
;
 Ein neues Inoferrat(III): K2Na4((FeO3)2)
;
_journal_name_full 'Zeitschrift fuer Anorganische und Allgemeine Chemie'
_journal_page_first 155
_journal_page_last 167
_journal_volume 602
_journal_year 1991
_chemical_formula_sum 'Fe2 K2 Na4 O6'
_chemical_name_systematic 'K2 Na4 ((Fe O3)2)'
_space_group_IT_number 62
_symmetry_space_group_name_Hall '-P 2ac 2n'
_symmetry_space_group_name_H-M 'P n m a'
_cell_angle_alpha 90
_cell_angle_beta 90
_cell_angle_gamma 90
_cell_formula_units_Z 2
_cell_length_a 6.505
_cell_length_b 6.1962
_cell_length_c 10.2064
_cell_volume 411.382
_citation_journal_id_ASTM ZAACAB
_cod_data_source_file Mader_ZAACAB_1991_78.cif
_cod_data_source_block Fe2K2Na4O6
_cod_database_code 1534887

loop_
_symmetry_equiv_pos_as_xyz
x,y,z
-x+1/2,-y,z+1/2
x+1/2,-y+1/2,-z+1/2
-x,y+1/2,-z
-x,-y,-z
x-1/2,y,-z-1/2
-x-1/2,y-1/2,z-1/2
x,-y-1/2,z

loop_
_atom_site_label
_atom_site_type_symbol
_atom_site_fract_x
_atom_site_fract_y
_atom_site_fract_z
_atom_site_occupancy
_atom_site_U_iso_or_equiv
Fe1 Fe+3 0.8307 0.25 0.9924 1 0.0
O1 O-2 0.1698 0.25 0.3594 1 0.0
Na1 Na+1 0.9931 0.0063 0.2315 1 0.0
K1 K+1 0.3383 0.25 0.9742 1 0.0
O3 O-2 0.708 0.25 0.8303 1 0.0
O2 O-2 0 0 0 1 0.0
